data_4089256
loop_
_publ_author_name
'Lebedev, Yury N.'
'Das, Ujjal'
'Schnakenburg, Gregor'
'Filippou, Alexander C.'

_publ_section_title
;
 Coordination Chemistry of [E(Idipp)]2+ Ligands (E = Ge, Sn): Metal
 Germylidyne [Cp*(CO)2W\\tb Ge(Idipp)]+ and Metallotetrylene
 [Cp*(CO)3W--E(Idipp)]+ Cations
;
_journal_issue 8
_journal_name_full Organometallics
_journal_page_first 1530
_journal_paper_doi 10.1021/acs.organomet.7b00110
_journal_volume 36
_journal_year 2017
_chemical_formula_moiety 'C40 H51 N2 O3 Sn W, Al C16 F36 O4, 0.5(C6 H6)'
_chemical_formula_sum 'C59 H54 Al F36 N2 O7 Sn W'
_chemical_formula_weight 1916.56
_chemical_name_systematic LY-371
_space_group_crystal_system monoclinic
_space_group_IT_number 14
_space_group_name_Hall '-P 2yn'
_space_group_name_H-M_alt 'P 1 21/n 1'
_atom_sites_solution_hydrogens geom
_audit_creation_date 2017-03-10
_audit_creation_method
;
Olex2 1.2
(compiled 2017.01.04 svn.r3372 for OlexSys, GUI svn.r5292)
;
_cell_angle_alpha 90
_cell_angle_beta 104.0240(13)
_cell_angle_gamma 90
_cell_formula_units_Z 4
_cell_length_a 18.6260(4)
_cell_length_b 21.2391(6)
_cell_length_c 18.8550(3)
_cell_measurement_reflns_used 16878
_cell_measurement_temperature 123(2)
_cell_measurement_theta_max 29.13
_cell_measurement_theta_min 1.00
_cell_volume 7236.7(3)
_computing_molecular_graphics 'Olex2 (Dolomanov et al., 2009)'
_computing_publication_material 'Olex2 (Dolomanov et al., 2009)'
_computing_structure_refinement 'XL (Sheldrick, 2008)'
_diffrn_ambient_temperature 123
_diffrn_detector_area_resol_mean 8
_diffrn_measured_fraction_theta_full 0.997
_diffrn_measured_fraction_theta_max 0.995
_diffrn_measurement_device_type 'Nonius KappaCCD'
_diffrn_measurement_method 'fine slicing \w and \f scans'
_diffrn_radiation_monochromator graphite
_diffrn_radiation_type MoK\a
_diffrn_radiation_wavelength 0.71073
_diffrn_reflns_av_R_equivalents 0.0552
_diffrn_reflns_av_unetI/netI 0.0704
_diffrn_reflns_Laue_measured_fraction_full 0.997
_diffrn_reflns_Laue_measured_fraction_max 0.995
_diffrn_reflns_limit_h_max 23
_diffrn_reflns_limit_h_min -23
_diffrn_reflns_limit_k_max 25
_diffrn_reflns_limit_k_min -27
_diffrn_reflns_limit_l_max 23
_diffrn_reflns_limit_l_min -24
_diffrn_reflns_number 55484
_diffrn_reflns_point_group_measured_fraction_full 0.997
_diffrn_reflns_point_group_measured_fraction_max 0.995
_diffrn_reflns_theta_full 25.242
_diffrn_reflns_theta_max 27.000
_diffrn_reflns_theta_min 2.758
_diffrn_source 'sealed tube'
_exptl_absorpt_coefficient_mu 2.088
_exptl_absorpt_correction_T_max 0.8508
_exptl_absorpt_correction_T_min 0.3672
_exptl_absorpt_correction_type empirical
_exptl_crystal_colour 'clear green'
_exptl_crystal_colour_lustre clear
_exptl_crystal_colour_primary green
_exptl_crystal_density_diffrn 1.759
_exptl_crystal_description plate
_exptl_crystal_F_000 3756
_exptl_crystal_size_max 0.6
_exptl_crystal_size_mid 0.3
_exptl_crystal_size_min 0.08
_refine_diff_density_max 2.085
_refine_diff_density_min -1.484
_refine_diff_density_rms 0.128
_refine_ls_extinction_method none
_refine_ls_goodness_of_fit_ref 0.983
_refine_ls_hydrogen_treatment constr
_refine_ls_matrix_type full
_refine_ls_number_parameters 1119
_refine_ls_number_reflns 15727
_refine_ls_number_restraints 175
_refine_ls_restrained_S_all 0.994
_refine_ls_R_factor_all 0.0682
_refine_ls_R_factor_gt 0.0422
_refine_ls_shift/su_max 0.002
_refine_ls_shift/su_mean 0.000
_refine_ls_structure_factor_coef Fsqd
_refine_ls_weighting_details 'w=1/[\s^2^(Fo^2^)+(0.0659P)^2^] where P=(Fo^2^+2Fc^2^)/3'
_refine_ls_weighting_scheme calc
_refine_ls_wR_factor_gt 0.1060
_refine_ls_wR_factor_ref 0.1157
_reflns_Friedel_coverage 0.000
_reflns_number_gt 11273
_reflns_number_total 15727
_reflns_threshold_expression 'I > 2\s(I)'
_cod_data_source_file om7b00110_si_002.cif
_cod_data_source_block greg1585
_cod_database_code 4089256
_shelx_shelxl_version_number 2014/7
_shelx_space_group_comment
;
The symmetry employed for this shelxl refinement is uniquely defined
by the following loop, which should always be used as a source of
symmetry information in preference to the above space-group names.
They are only intended as comments.
;
_shelx_estimated_absorpt_t_max 0.851
_shelx_estimated_absorpt_t_min 0.367
_olex2_refinement_description
;
1. Fixed Uiso
 At 1.2 times of:
  All C(H) groups, All C(H,H,H) groups
2. Rigid bond restraints
 F9, C44
 with sigma for 1-2 distances of 0.002 and sigma for 1-3 distances of 0.002
 W, C5, C6
 with sigma for 1-2 distances of 0.002 and sigma for 1-3 distances of 0.002
 F25, C52
 with sigma for 1-2 distances of 0.002 and sigma for 1-3 distances of 0.002
 F33, C54
 with sigma for 1-2 distances of 0.002 and sigma for 1-3 distances of 0.002
 C41, C43
 with sigma for 1-2 distances of 0.002 and sigma for 1-3 distances of 0.002
3. Uiso/Uaniso restraints and constraints
F31 \\sim F32 \\sim F33 \\sim C54: within 2A with sigma of 0.001 and sigma for
terminal atoms of 0.002
C57 \\sim C58 \\sim C59 \\sim C60 \\sim C61 \\sim C62: within 2A with sigma of
0.01 and sigma for terminal atoms of 0.02
C57S \\sim C58S \\sim C59S \\sim C60S \\sim C61S \\sim C62S: within 2A with
sigma of 0.01 and sigma for terminal atoms of 0.02
Uanis(F36) \\sim Ueq: with sigma of 0.005 and sigma for terminal atoms of 0.01
Uanis(C57) \\sim Ueq, Uanis(C58) \\sim Ueq, Uanis(C59) \\sim Ueq, Uanis(C60)
\\sim Ueq, Uanis(C61) \\sim Ueq, Uanis(C62) \\sim Ueq: with sigma of 0.01 and
sigma for terminal atoms of 0.02
Uanis(C57S) \\sim Ueq, Uanis(C58S) \\sim Ueq, Uanis(C59S) \\sim Ueq,
Uanis(C60S) \\sim Ueq, Uanis(C61S) \\sim Ueq, Uanis(C62S) \\sim Ueq: with sigma
of 0.01 and sigma for terminal atoms of 0.02
4. Others
 Sof(F1S)=Sof(F2S)=Sof(F3S)=1-FVAR(1)
 Sof(F1)=Sof(F2)=Sof(F3)=FVAR(1)
 Sof(F7S)=Sof(F8S)=Sof(F9S)=1-FVAR(2)
 Sof(F7)=Sof(F8)=Sof(F9)=FVAR(2)
 Sof(C57S)=Sof(H57S)=Sof(C58S)=Sof(H58S)=Sof(C59S)=Sof(H59S)=Sof(C60S)=
 Sof(H60S)=Sof(C61S)=Sof(H61S)=Sof(C62S)=Sof(H62S)=0.5*(1-FVAR(4))
 Sof(C57)=Sof(H57)=Sof(C58)=Sof(H58)=Sof(C59)=Sof(H59)=Sof(C60)=Sof(H60)=
 Sof(C61)=Sof(H61)=Sof(C62)=Sof(H62)=0.5*FVAR(4)
 Sof(F28S)=Sof(F29S)=Sof(F30S)=1-FVAR(4)
 Sof(F28)=Sof(F29)=Sof(F30)=FVAR(4)
5.a Ternary CH refined with riding coordinates:
 C13(H13), C16(H16), C25(H25), C28(H28)
5.b Aromatic/amide H refined with riding coordinates:
 C2(H2), C3(H3), C9(H9), C10(H10), C11(H11), C21(H21), C22(H22), C23(H23),
 C57(H57), C58(H58), C59(H59), C60(H60), C61(H61), C62(H62), C57S(H57S),
 C58S(H58S), C59S(H59S), C60S(H60S), C61S(H61S), C62S(H62S)
5.c Fitted hexagon refined as free rotating group:
 C57(C58,C59,C60,C61,C62), C57S(C58S,C59S,C60S,C61S,C62S)
5.d Idealised Me refined as rotating group:
 C14(H14A,H14B,H14C), C15(H15A,H15B,H15C), C17(H17A,H17B,H17C), C18(H18A,H18B,
 H18C), C26(H26A,H26B,H26C), C27(H27A,H27B,H27C), C29(H29A,H29B,H29C), C30(H30A,
 H30B,H30C), C36(H36A,H36B,H36C), C37(H37A,H37B,H37C), C38(H38A,H38B,H38C),
 C39(H39A,H39B,H39C), C40(H40A,H40B,H40C)
;
_olex2_submission_special_instructions 'No special instructions were received'

loop_
_space_group_symop_operation_xyz
'x, y, z'
'-x+1/2, y+1/2, -z+1/2'
'-x, -y, -z'
'x-1/2, -y-1/2, z-1/2'

loop_
_atom_site_label
_atom_site_type_symbol
_atom_site_fract_x
_atom_site_fract_y
_atom_site_fract_z
_atom_site_U_iso_or_equiv
_atom_site_adp_type
_atom_site_occupancy
_atom_site_site_symmetry_order
_atom_site_calc_flag
_atom_site_refinement_flags_posn
_atom_site_refinement_flags_adp
_atom_site_refinement_flags_occupancy
_atom_site_disorder_assembly
_atom_site_disorder_group
W W 0.15950(2) 0.46896(2) 0.31382(2) 0.02141(7) Uani 1 1 d . U . . .
Sn Sn 0.23795(2) 0.51227(2) 0.21400(2) 0.02681(9) Uani 1 1 d . . . . .
O1 O 0.32438(18) 0.46165(17) 0.40397(18) 0.0341(8) Uani 1 1 d . . . . .
O2 O 0.1617(2) 0.3420(2) 0.3988(2) 0.0568(11) Uani 1 1 d . . . . .
O3 O 0.1306(3) 0.3770(2) 0.1802(2) 0.0626(13) Uani 1 1 d . . . . .
N1 N 0.41079(18) 0.54931(17) 0.29584(18) 0.0166(7) Uani 1 1 d . . . . .
N2 N 0.40471(19) 0.45902(17) 0.24294(19) 0.0193(8) Uani 1 1 d . . . . .
C1 C 0.3627(2) 0.5048(2) 0.2625(2) 0.0162(9) Uani 1 1 d . . . . .
C2 C 0.4830(2) 0.5315(2) 0.2981(2) 0.0247(10) Uani 1 1 d . . . . .
H2 H 0.5267 0.5547 0.3188 0.030 Uiso 1 1 calc R . . . .
C3 C 0.4792(2) 0.4747(2) 0.2651(2) 0.0258(11) Uani 1 1 d . . . . .
H3 H 0.5197 0.4502 0.2584 0.031 Uiso 1 1 calc R . . . .
C4 C 0.2648(3) 0.4648(2) 0.3670(2) 0.0255(10) Uani 1 1 d . . . . .
C5 C 0.1616(3) 0.3878(3) 0.3668(3) 0.0360(11) Uani 1 1 d . U . . .
C6 C 0.1445(3) 0.4106(3) 0.2293(3) 0.0375(12) Uani 1 1 d . U . . .
C7 C 0.3895(2) 0.6103(2) 0.3183(2) 0.0196(9) Uani 1 1 d . . . . .
C8 C 0.3614(2) 0.6548(2) 0.2633(2) 0.0236(10) Uani 1 1 d . . . . .
C9 C 0.3429(3) 0.7135(2) 0.2866(3) 0.0296(11) Uani 1 1 d . . . . .
H9 H 0.3227 0.7445 0.2511 0.036 Uiso 1 1 calc R . . . .
C10 C 0.3531(3) 0.7280(2) 0.3597(3) 0.0314(11) Uani 1 1 d . . . . .
H10 H 0.3400 0.7686 0.3738 0.038 Uiso 1 1 calc R . . . .
C11 C 0.3822(2) 0.6837(2) 0.4120(3) 0.0255(10) Uani 1 1 d . . . . .
H11 H 0.3892 0.6943 0.4622 0.031 Uiso 1 1 calc R . . . .
C12 C 0.4016(2) 0.6237(2) 0.3932(2) 0.0215(10) Uani 1 1 d . . . . .
C13 C 0.3590(3) 0.6426(2) 0.1830(2) 0.0284(11) Uani 1 1 d . . . . .
H13 H 0.3565 0.5960 0.1753 0.034 Uiso 1 1 calc R . . . .
C14 C 0.2919(3) 0.6716(3) 0.1302(3) 0.0404(14) Uani 1 1 d . . . . .
H14A H 0.2912 0.6586 0.0801 0.049 Uiso 1 1 calc GR . . . .
H14B H 0.2949 0.7176 0.1337 0.049 Uiso 1 1 calc GR . . . .
H14C H 0.2466 0.6571 0.1427 0.049 Uiso 1 1 calc GR . . . .
C15 C 0.4308(3) 0.6661(3) 0.1655(3) 0.0470(15) Uani 1 1 d . . . . .
H15A H 0.4733 0.6455 0.1982 0.056 Uiso 1 1 calc GR . . . .
H15B H 0.4347 0.7118 0.1726 0.056 Uiso 1 1 calc GR . . . .
H15C H 0.4301 0.6559 0.1147 0.056 Uiso 1 1 calc GR . . . .
C16 C 0.4389(2) 0.5776(2) 0.4521(2) 0.0235(10) Uani 1 1 d . . . . .
H16 H 0.4384 0.5350 0.4295 0.028 Uiso 1 1 calc R . . . .
C17 C 0.5193(3) 0.5976(3) 0.4823(3) 0.0337(12) Uani 1 1 d . . . . .
H17A H 0.5208 0.6396 0.5042 0.040 Uiso 1 1 calc GR . . . .
H17B H 0.5448 0.5986 0.4426 0.040 Uiso 1 1 calc GR . . . .
H17C H 0.5441 0.5674 0.5197 0.040 Uiso 1 1 calc GR . . . .
C18 C 0.4003(3) 0.5731(3) 0.5144(2) 0.0330(12) Uani 1 1 d . . . . .
H18A H 0.4255 0.5418 0.5499 0.040 Uiso 1 1 calc GR . . . .
H18B H 0.3487 0.5605 0.4950 0.040 Uiso 1 1 calc GR . . . .
H18C H 0.4019 0.6142 0.5383 0.040 Uiso 1 1 calc GR . . . .
C19 C 0.3736(2) 0.4059(2) 0.1982(2) 0.0211(10) Uani 1 1 d . . . . .
C20 C 0.3647(2) 0.3492(2) 0.2322(2) 0.0222(10) Uani 1 1 d . . . . .
C21 C 0.3336(3) 0.2993(3) 0.1869(3) 0.0316(12) Uani 1 1 d . . . . .
H21 H 0.3267 0.2597 0.2077 0.038 Uiso 1 1 calc R . . . .
C22 C 0.3125(3) 0.3071(3) 0.1117(3) 0.0350(12) Uani 1 1 d . . . . .
H22 H 0.2911 0.2728 0.0816 0.042 Uiso 1 1 calc R . . . .
C23 C 0.3222(3) 0.3636(3) 0.0803(3) 0.0342(12) Uani 1 1 d . . . . .
H23 H 0.3071 0.3677 0.0287 0.041 Uiso 1 1 calc R . . . .
C24 C 0.3533(3) 0.4148(2) 0.1218(2) 0.0269(11) Uani 1 1 d . . . . .
C25 C 0.3921(3) 0.3400(2) 0.3146(2) 0.0270(11) Uani 1 1 d . . . . .
H25 H 0.3995 0.3825 0.3380 0.032 Uiso 1 1 calc R . . . .
C26 C 0.4666(3) 0.3060(3) 0.3325(3) 0.0377(13) Uani 1 1 d . . . . .
H26A H 0.5033 0.3316 0.3161 0.045 Uiso 1 1 calc GR . . . .
H26B H 0.4614 0.2652 0.3075 0.045 Uiso 1 1 calc GR . . . .
H26C H 0.4829 0.2994 0.3854 0.045 Uiso 1 1 calc GR . . . .
C27 C 0.3353(3) 0.3046(3) 0.3460(3) 0.0387(13) Uani 1 1 d . . . . .
H27A H 0.3350 0.2601 0.3323 0.046 Uiso 1 1 calc GR . . . .
H27B H 0.2860 0.3227 0.3264 0.046 Uiso 1 1 calc GR . . . .
H27C H 0.3484 0.3084 0.3994 0.046 Uiso 1 1 calc GR . . . .
C28 C 0.3704(3) 0.4754(3) 0.0860(3) 0.0388(13) Uani 1 1 d . . . . .
H28 H 0.3806 0.5090 0.1244 0.047 Uiso 1 1 calc R . . . .
C29 C 0.3057(4) 0.4976(3) 0.0245(3) 0.062(2) Uani 1 1 d . . . . .
H29A H 0.3163 0.5397 0.0084 0.074 Uiso 1 1 calc GR . . . .
H29B H 0.2605 0.4989 0.0423 0.074 Uiso 1 1 calc GR . . . .
H29C H 0.2988 0.4682 -0.0167 0.074 Uiso 1 1 calc GR . . . .
C30 C 0.4404(4) 0.4670(3) 0.0581(4) 0.0534(17) Uani 1 1 d . . . . .
H30A H 0.4321 0.4341 0.0205 0.064 Uiso 1 1 calc GR . . . .
H30B H 0.4816 0.4548 0.0988 0.064 Uiso 1 1 calc GR . . . .
H30C H 0.4523 0.5067 0.0370 0.064 Uiso 1 1 calc GR . . . .
C31 C 0.0947(3) 0.5645(2) 0.2783(3) 0.0284(11) Uani 1 1 d . . . . .
C32 C 0.1342(3) 0.5690(2) 0.3536(3) 0.0288(11) Uani 1 1 d . . . . .
C33 C 0.1040(3) 0.5238(3) 0.3936(3) 0.0325(12) Uani 1 1 d . . . . .
C34 C 0.0467(3) 0.4900(3) 0.3429(3) 0.0314(11) Uani 1 1 d . . . . .
C35 C 0.0410(2) 0.5155(3) 0.2719(3) 0.0324(12) Uani 1 1 d . . . . .
C36 C 0.0990(3) 0.6110(3) 0.2192(3) 0.0464(15) Uani 1 1 d . . . . .
H36A H 0.1466 0.6331 0.2324 0.056 Uiso 1 1 calc GR . . . .
H36B H 0.0587 0.6415 0.2138 0.056 Uiso 1 1 calc GR . . . .
H36C H 0.0947 0.5885 0.1729 0.056 Uiso 1 1 calc GR . . . .
C37 C 0.1903(3) 0.6189(3) 0.3842(3) 0.0414(13) Uani 1 1 d . . . . .
H37A H 0.1649 0.6567 0.3952 0.050 Uiso 1 1 calc GR . . . .
H37B H 0.2187 0.6291 0.3482 0.050 Uiso 1 1 calc GR . . . .
H37C H 0.2239 0.6033 0.4291 0.050 Uiso 1 1 calc GR . . . .
C38 C 0.1225(3) 0.5167(3) 0.4751(3) 0.0455(15) Uani 1 1 d . . . . .
H38A H 0.0903 0.5441 0.4955 0.055 Uiso 1 1 calc GR . . . .
H38B H 0.1743 0.5285 0.4953 0.055 Uiso 1 1 calc GR . . . .
H38C H 0.1151 0.4728 0.4877 0.055 Uiso 1 1 calc GR . . . .
C39 C -0.0053(3) 0.4424(3) 0.3617(4) 0.0539(17) Uani 1 1 d . . . . .
H39A H -0.0474 0.4642 0.3733 0.065 Uiso 1 1 calc GR . . . .
H39B H 0.0207 0.4177 0.4040 0.065 Uiso 1 1 calc GR . . . .
H39C H -0.0232 0.4143 0.3199 0.065 Uiso 1 1 calc GR . . . .
C40 C -0.0156(3) 0.4994(4) 0.2038(3) 0.0536(17) Uani 1 1 d . . . . .
H40A H -0.0314 0.4557 0.2064 0.064 Uiso 1 1 calc GR . . . .
H40B H 0.0058 0.5046 0.1615 0.064 Uiso 1 1 calc GR . . . .
H40C H -0.0583 0.5275 0.1987 0.064 Uiso 1 1 calc GR . . . .
Al Al 0.24403(7) 0.27787(7) 0.71500(7) 0.0235(3) Uani 1 1 d . . . . .
F1 F 0.2800(8) 0.2330(8) 0.5125(7) 0.102(6) Uani 0.71(2) 1 d . . P A 1
F1S F 0.2812(11) 0.2589(16) 0.5099(14) 0.057(8) Uani 0.29(2) 1 d . . P A 2
F2 F 0.3464(6) 0.3125(4) 0.5504(3) 0.060(3) Uani 0.71(2) 1 d . . P A 1
F2S F 0.3945(13) 0.2878(9) 0.5566(8) 0.054(6) Uani 0.29(2) 1 d . . P A 2
F3 F 0.4002(7) 0.2270(5) 0.5285(5) 0.092(4) Uani 0.71(2) 1 d . . P A 1
F3S F 0.3621(10) 0.1965(10) 0.5088(7) 0.052(5) Uani 0.29(2) 1 d . . P A 2
F4 F 0.4326(2) 0.2255(4) 0.7475(2) 0.137(3) Uani 1 1 d . . . . .
F5 F 0.4562(2) 0.2884(3) 0.6709(3) 0.0955(16) Uani 1 1 d . . . . .
F6 F 0.4716(2) 0.1881(2) 0.6573(3) 0.0933(15) Uani 1 1 d . . . . .
F7 F 0.3487(4) 0.1332(3) 0.7015(3) 0.063(2) Uani 0.687(13) 1 d . . P B 1
F7S F 0.2753(9) 0.1381(5) 0.6753(7) 0.055(6) Uani 0.313(13) 1 d . . P B 2
F8 F 0.3510(11) 0.1234(6) 0.5876(8) 0.077(4) Uani 0.687(13) 1 d . . P B 1
F8S F 0.348(2) 0.1037(13) 0.6056(16) 0.058(6) Uani 0.313(13) 1 d . . P B 2
F9 F 0.2528(4) 0.1530(3) 0.6155(5) 0.067(2) Uani 0.687(13) 1 d . U P B 1
F9S F 0.2445(7) 0.1512(6) 0.5643(9) 0.053(4) Uani 0.313(13) 1 d . . P B 2
F10 F 0.1982(2) 0.4351(2) 0.8248(3) 0.0799(13) Uani 1 1 d . . . . .
F11 F 0.1762(2) 0.4820(2) 0.7224(3) 0.0877(15) Uani 1 1 d . . . . .
F12 F 0.2685(2) 0.5111(2) 0.8069(3) 0.0855(14) Uani 1 1 d . . . . .
F13 F 0.3360(2) 0.39699(19) 0.87357(19) 0.0609(10) Uani 1 1 d . . . . .
F14 F 0.39952(19) 0.44884(18) 0.8119(2) 0.0583(10) Uani 1 1 d . . . . .
F15 F 0.38380(16) 0.34961(16) 0.79643(17) 0.0450(8) Uani 1 1 d . . . . .
F16 F 0.3250(2) 0.4971(2) 0.6852(2) 0.0722(12) Uani 1 1 d . . . . .
F17 F 0.2427(2) 0.4354(3) 0.6209(2) 0.0904(16) Uani 1 1 d . . . . .
F18 F 0.35349(19) 0.40260(18) 0.66118(18) 0.0531(9) Uani 1 1 d . . . . .
F19 F 0.0207(2) 0.1892(2) 0.6773(2) 0.0822(15) Uani 1 1 d . . . . .
F20 F 0.0877(2) 0.1543(2) 0.6094(2) 0.0730(12) Uani 1 1 d . . . . .
F21 F -0.0123(2) 0.2038(3) 0.5603(2) 0.0868(15) Uani 1 1 d . . . . .
F22 F 0.0423(2) 0.3108(3) 0.5103(2) 0.0972(17) Uani 1 1 d . . . . .
F23 F 0.1219(2) 0.2375(2) 0.51706(19) 0.0768(13) Uani 1 1 d . . . . .
F24 F 0.1562(2) 0.3279(2) 0.56159(18) 0.0650(11) Uani 1 1 d . . . . .
F25 F 0.0530(2) 0.3080(3) 0.7288(2) 0.0900(15) Uani 1 1 d . U . . .
F26 F -0.0258(2) 0.3153(3) 0.6255(3) 0.1117(19) Uani 1 1 d . . . . .
F27 F 0.0714(2) 0.3734(2) 0.6484(3) 0.0849(14) Uani 1 1 d . . . . .
F28 F 0.2158(5) 0.3056(3) 0.8836(6) 0.056(2) Uani 0.73(2) 1 d . . P C 1
F28S F 0.2459(17) 0.3039(10) 0.9186(12) 0.066(6) Uani 0.27(2) 1 d . . P C 2
F29 F 0.2162(7) 0.2292(7) 0.9591(7) 0.056(3) Uani 0.73(2) 1 d . . P C 1
F29S F 0.1890(19) 0.2238(16) 0.943(2) 0.048(7) Uani 0.27(2) 1 d . . P C 2
F30 F 0.1439(2) 0.2262(5) 0.8507(3) 0.054(3) Uani 0.73(2) 1 d . . P C 1
F30S F 0.1523(9) 0.2719(12) 0.8387(7) 0.052(7) Uani 0.27(2) 1 d . . P C 2
F31 F 0.3486(2) 0.1807(2) 0.97262(19) 0.0798(10) Uani 1 1 d . U . . .
F32 F 0.3599(2) 0.2714(2) 0.9370(2) 0.0840(11) Uani 1 1 d . U . . .
F33 F 0.4008(2) 0.2002(3) 0.8846(2) 0.0854(11) Uani 1 1 d . U . . .
F34 F 0.2303(2) 0.11286(17) 0.90085(18) 0.0589(10) Uani 1 1 d . . . . .
F35 F 0.3042(4) 0.1066(2) 0.8329(3) 0.112(2) Uani 1 1 d . . . . .
F36 F 0.1966(3) 0.1326(2) 0.7865(2) 0.115(2) Uani 1 1 d . U . . .
O4 O 0.30376(18) 0.26412(18) 0.65983(18) 0.0340(8) Uani 1 1 d . . . . .
O5 O 0.24037(18) 0.35787(17) 0.7311(2) 0.0373(9) Uani 1 1 d . . . . .
O6 O 0.15550(17) 0.25321(19) 0.67558(18) 0.0376(9) Uani 1 1 d . . . . .
O7 O 0.27673(19) 0.23644(17) 0.79435(16) 0.0323(8) Uani 1 1 d . . . . .
C41 C 0.3465(3) 0.2251(3) 0.6323(3) 0.0396(13) Uani 1 1 d . U . . .
C42 C 0.3439(4) 0.2470(3) 0.5530(3) 0.0518(17) Uani 1 1 d . . . . .
C43 C 0.4295(3) 0.2319(5) 0.6809(4) 0.071(3) Uani 1 1 d . U . . .
C44 C 0.3184(4) 0.1568(4) 0.6295(4) 0.0623(19) Uani 1 1 d . U . . .
C45 C 0.2795(3) 0.4125(3) 0.7476(3) 0.0394(13) Uani 1 1 d . . . . .
C46 C 0.3504(3) 0.4022(3) 0.8072(3) 0.0420(14) Uani 1 1 d . . . . .
C47 C 0.2988(3) 0.4380(3) 0.6776(4) 0.0536(17) Uani 1 1 d . . . . .
C48 C 0.2295(4) 0.4614(3) 0.7755(5) 0.068(2) Uani 1 1 d . . . . .
C49 C 0.0898(3) 0.2649(3) 0.6279(3) 0.0430(15) Uani 1 1 d . . . . .
C50 C 0.1019(4) 0.2859(4) 0.5526(3) 0.0583(19) Uani 1 1 d . . . . .
C51 C 0.0464(3) 0.2026(4) 0.6184(3) 0.060(2) Uani 1 1 d . . . . .
C52 C 0.0463(4) 0.3149(5) 0.6577(4) 0.073(2) Uani 1 1 d . U . . .
C53 C 0.2689(3) 0.2102(2) 0.8573(2) 0.0300(11) Uani 1 1 d . . . . .
C54 C 0.3447(4) 0.2122(5) 0.9126(4) 0.0777(10) Uani 1 1 d . U . . .
C55 C 0.2114(3) 0.2448(3) 0.8889(3) 0.0426(14) Uani 1 1 d . . . . .
C56 C 0.2453(4) 0.1409(3) 0.8440(3) 0.0527(17) Uani 1 1 d . . . . .
C57 C -0.1155(10) 0.5523(9) 0.0229(11) 0.095(6) Uani 0.315(6) 1 d . U P D -2
H57 H -0.1453 0.5168 0.0272 0.114 Uiso 0.315(6) 1 calc R . P D -2
C58 C -0.1168(9) 0.6054(10) 0.0656(9) 0.093(6) Uani 0.315(6) 1 d G U P D -2
H58 H -0.1474 0.6062 0.0992 0.111 Uiso 0.315(6) 1 calc R . P D -2
C59 C -0.0732(10) 0.6572(8) 0.0592(9) 0.095(6) Uani 0.315(6) 1 d G U P D -2
H59 H -0.0740 0.6935 0.0885 0.114 Uiso 0.315(6) 1 calc R . P D -2
C60 C -0.0283(10) 0.6559(9) 0.0101(10) 0.092(6) Uani 0.315(6) 1 d G U P D -2
H60 H 0.0015 0.6913 0.0057 0.111 Uiso 0.315(6) 1 calc R . P D -2
C61 C -0.0271(10) 0.6028(11) -0.0327(9) 0.102(6) Uani 0.315(6) 1 d G U P D -2
H61 H 0.0036 0.6019 -0.0662 0.123 Uiso 0.315(6) 1 calc R . P D -2
C62 C -0.0707(12) 0.5510(9) -0.0263(10) 0.098(6) Uani 0.315(6) 1 d G U P D -2
H62 H -0.0698 0.5147 -0.0555 0.118 Uiso 0.315(6) 1 calc R . P D -2
C57S C 0.0577(11) 0.5466(11) 0.0085(13) 0.057(6) Uani 0.185(6) 1 d . U P D -1
H57S H 0.1037 0.5676 0.0133 0.069 Uiso 0.185(6) 1 calc R . P D -1
C58S C -0.0071(14) 0.5812(7) 0.0001(12) 0.057(6) Uani 0.185(6) 1 d G U P D -1
H58S H -0.0054 0.6259 -0.0008 0.068 Uiso 0.185(6) 1 calc R . P D -1
C59S C -0.0744(11) 0.5505(10) -0.0070(13) 0.051(6) Uani 0.185(6) 1 d G U P D -1
H59S H -0.1187 0.5742 -0.0127 0.062 Uiso 0.185(6) 1 calc R . P D -1
C60S C -0.0768(10) 0.4851(11) -0.0057(13) 0.053(6) Uani 0.185(6) 1 d G U P D -1
H60S H -0.1228 0.4641 -0.0106 0.064 Uiso 0.185(6) 1 calc R . P D -1
C61S C -0.0120(13) 0.4505(7) 0.0026(13) 0.046(6) Uani 0.185(6) 1 d G U P D -1
H61S H -0.0136 0.4058 0.0035 0.055 Uiso 0.185(6) 1 calc R . P D -1
C62S C 0.0553(10) 0.4812(10) 0.0097(14) 0.053(6) Uani 0.185(6) 1 d G U P D -1
H62S H 0.0996 0.4575 0.0154 0.064 Uiso 0.185(6) 1 calc R . P D -1

loop_
_atom_site_aniso_label
_atom_site_aniso_U_11
_atom_site_aniso_U_22
_atom_site_aniso_U_33
_atom_site_aniso_U_23
_atom_site_aniso_U_13
_atom_site_aniso_U_12
W 0.01989(10) 0.01771(11) 0.02828(11) -0.00108(8) 0.00902(7) -0.00114(8)
Sn 0.01836(16) 0.0353(2) 0.02677(17) 0.00767(14) 0.00539(13) 0.00081(14)
O1 0.0286(18) 0.038(2) 0.0334(18) 0.0030(16) 0.0032(15) 0.0010(16)
O2 0.068(3) 0.033(3) 0.078(3) 0.020(2) 0.035(2) 0.006(2)
O3 0.085(3) 0.043(3) 0.061(3) -0.031(2) 0.021(2) -0.014(2)
N1 0.0181(17) 0.0137(19) 0.0183(17) 0.0008(14) 0.0050(14) 0.0005(15)
N2 0.0210(18) 0.015(2) 0.0225(18) -0.0024(15) 0.0070(15) -0.0010(15)
C1 0.018(2) 0.015(2) 0.0164(19) 0.0015(17) 0.0050(17) 0.0003(18)
C2 0.017(2) 0.025(3) 0.031(2) -0.001(2) 0.0030(18) -0.0002(19)
C3 0.018(2) 0.029(3) 0.032(2) -0.002(2) 0.0078(19) 0.001(2)
C4 0.033(3) 0.019(3) 0.027(2) 0.000(2) 0.012(2) -0.001(2)
C5 0.040(3) 0.025(3) 0.047(2) 0.004(2) 0.018(2) 0.000(2)
C6 0.050(3) 0.022(3) 0.044(2) -0.0079(18) 0.019(3) -0.005(2)
C7 0.016(2) 0.012(2) 0.031(2) -0.0038(19) 0.0054(18) -0.0019(17)
C8 0.023(2) 0.018(3) 0.028(2) 0.002(2) 0.0016(19) -0.0014(19)
C9 0.035(3) 0.017(3) 0.033(3) 0.005(2) 0.001(2) 0.003(2)
C10 0.037(3) 0.016(3) 0.041(3) -0.005(2) 0.009(2) 0.004(2)
C11 0.028(2) 0.018(3) 0.031(2) -0.006(2) 0.007(2) -0.001(2)
C12 0.021(2) 0.019(3) 0.026(2) 0.0005(19) 0.0075(18) -0.0010(19)
C13 0.035(3) 0.019(3) 0.029(2) 0.005(2) 0.002(2) 0.001(2)
C14 0.048(3) 0.036(3) 0.031(3) 0.009(2) -0.003(2) 0.007(3)
C15 0.050(3) 0.063(5) 0.029(3) 0.002(3) 0.012(2) -0.008(3)
C16 0.024(2) 0.020(3) 0.025(2) -0.0007(19) 0.0031(18) 0.000(2)
C17 0.027(2) 0.031(3) 0.039(3) -0.002(2) 0.000(2) 0.003(2)
C18 0.044(3) 0.028(3) 0.028(2) 0.000(2) 0.011(2) 0.002(2)
C19 0.021(2) 0.019(3) 0.024(2) -0.0024(19) 0.0052(18) 0.0021(19)
C20 0.023(2) 0.021(3) 0.023(2) -0.0053(19) 0.0070(18) -0.0016(19)
C21 0.039(3) 0.022(3) 0.035(3) -0.010(2) 0.011(2) -0.006(2)
C22 0.041(3) 0.033(3) 0.028(2) -0.012(2) 0.003(2) -0.003(2)
C23 0.043(3) 0.036(3) 0.022(2) -0.008(2) 0.005(2) 0.002(2)
C24 0.032(2) 0.026(3) 0.025(2) -0.003(2) 0.012(2) 0.007(2)
C25 0.040(3) 0.017(3) 0.025(2) -0.0014(19) 0.008(2) 0.002(2)
C26 0.046(3) 0.038(3) 0.027(2) -0.003(2) 0.004(2) 0.008(3)
C27 0.052(3) 0.032(3) 0.036(3) 0.009(2) 0.019(2) 0.000(3)
C28 0.064(4) 0.031(3) 0.025(2) 0.005(2) 0.019(3) 0.006(3)
C29 0.092(5) 0.056(5) 0.043(3) 0.021(3) 0.027(4) 0.032(4)
C30 0.075(4) 0.042(4) 0.054(4) 0.004(3) 0.036(3) -0.006(3)
C31 0.027(2) 0.025(3) 0.034(2) 0.001(2) 0.011(2) 0.012(2)
C32 0.029(2) 0.021(3) 0.037(3) -0.004(2) 0.010(2) 0.006(2)
C33 0.033(3) 0.030(3) 0.036(3) -0.008(2) 0.011(2) 0.009(2)
C34 0.025(2) 0.030(3) 0.043(3) -0.002(2) 0.017(2) 0.003(2)
C35 0.017(2) 0.042(3) 0.037(3) -0.007(2) 0.005(2) 0.005(2)
C36 0.050(3) 0.039(4) 0.055(3) 0.014(3) 0.023(3) 0.022(3)
C37 0.045(3) 0.027(3) 0.053(3) -0.010(3) 0.014(3) 0.000(3)
C38 0.056(4) 0.052(4) 0.032(3) -0.003(3) 0.016(3) 0.005(3)
C39 0.038(3) 0.056(5) 0.077(4) -0.007(4) 0.034(3) -0.014(3)
C40 0.033(3) 0.072(5) 0.054(4) -0.012(3) 0.006(3) -0.003(3)
Al 0.0208(6) 0.0248(8) 0.0239(7) 0.0082(6) 0.0036(5) -0.0031(6)
F1 0.127(8) 0.124(12) 0.034(5) -0.004(6) -0.020(4) -0.049(7)
F1S 0.031(8) 0.11(2) 0.031(9) 0.033(11) 0.011(7) 0.000(9)
F2 0.082(6) 0.061(5) 0.038(3) 0.007(3) 0.016(3) -0.018(4)
F2S 0.066(13) 0.037(11) 0.070(8) -0.011(7) 0.034(8) -0.032(10)
F3 0.121(8) 0.106(8) 0.076(5) 0.003(5) 0.076(6) 0.003(7)
F3S 0.054(9) 0.069(12) 0.038(7) 0.011(7) 0.021(6) -0.014(8)
F4 0.057(3) 0.280(9) 0.066(3) 0.051(4) -0.001(2) 0.042(4)
F5 0.052(2) 0.107(4) 0.119(4) -0.038(3) 0.006(2) -0.011(3)
F6 0.049(2) 0.087(4) 0.153(4) 0.002(3) 0.041(3) 0.025(2)
F7 0.090(6) 0.036(3) 0.078(4) 0.021(3) 0.050(4) 0.014(3)
F7S 0.104(14) 0.022(6) 0.057(9) 0.002(5) 0.054(9) -0.012(7)
F8 0.118(7) 0.038(8) 0.090(9) -0.025(6) 0.055(7) -0.008(6)
F8S 0.087(13) 0.036(15) 0.048(10) -0.005(8) 0.014(9) 0.001(11)
F9 0.068(3) 0.044(4) 0.084(7) -0.008(4) 0.009(4) -0.025(3)
F9S 0.050(7) 0.045(8) 0.063(9) -0.014(7) 0.013(7) -0.026(6)
F10 0.071(3) 0.046(3) 0.144(4) 0.001(3) 0.068(3) 0.011(2)
F11 0.056(2) 0.049(3) 0.156(4) 0.035(3) 0.022(3) 0.025(2)
F12 0.082(3) 0.031(2) 0.154(4) -0.017(3) 0.049(3) -0.002(2)
F13 0.072(2) 0.060(3) 0.056(2) -0.0101(18) 0.0253(18) -0.010(2)
F14 0.051(2) 0.043(2) 0.080(2) -0.0077(19) 0.0145(18) -0.0193(18)
F15 0.0332(16) 0.036(2) 0.0614(19) -0.0087(16) 0.0032(14) 0.0069(14)
F16 0.072(3) 0.038(2) 0.110(3) 0.029(2) 0.029(2) -0.009(2)
F17 0.059(2) 0.111(4) 0.088(3) 0.062(3) -0.008(2) -0.020(3)
F18 0.052(2) 0.054(2) 0.0572(19) 0.0008(17) 0.0210(16) -0.0195(18)
F19 0.061(2) 0.126(4) 0.061(2) 0.014(2) 0.0173(19) -0.042(3)
F20 0.061(2) 0.068(3) 0.086(3) -0.011(2) 0.010(2) -0.027(2)
F21 0.049(2) 0.129(4) 0.066(2) 0.008(3) -0.0179(19) -0.037(2)
F22 0.071(3) 0.126(5) 0.070(3) 0.045(3) -0.031(2) -0.015(3)
F23 0.094(3) 0.096(4) 0.044(2) -0.009(2) 0.022(2) -0.025(3)
F24 0.064(2) 0.076(3) 0.053(2) 0.019(2) 0.0102(17) -0.023(2)
F25 0.075(3) 0.126(5) 0.079(2) -0.014(3) 0.037(2) 0.013(3)
F26 0.031(2) 0.138(5) 0.154(4) -0.013(4) 0.001(2) 0.021(3)
F27 0.057(2) 0.070(3) 0.118(4) -0.003(3) 0.002(2) 0.018(2)
F28 0.071(5) 0.036(4) 0.072(6) -0.006(4) 0.036(4) 0.003(3)
F28S 0.119(18) 0.037(9) 0.039(10) -0.020(9) 0.013(10) -0.008(11)
F29 0.069(7) 0.070(6) 0.035(5) -0.011(3) 0.024(4) -0.014(5)
F29S 0.08(2) 0.028(10) 0.049(17) 0.000(10) 0.041(15) -0.004(13)
F30 0.035(3) 0.071(7) 0.055(3) -0.003(3) 0.009(2) -0.007(3)
F30S 0.068(10) 0.047(16) 0.045(7) 0.002(7) 0.022(7) 0.006(9)
F31 0.0762(19) 0.107(3) 0.0441(16) 0.0246(17) -0.0085(16) -0.009(2)
F32 0.0707(19) 0.101(3) 0.0633(18) 0.0103(19) -0.0164(16) -0.017(2)
F33 0.0675(19) 0.121(3) 0.0572(18) 0.0060(19) -0.0059(15) 0.007(2)
F34 0.096(3) 0.035(2) 0.0513(19) 0.0114(16) 0.0288(19) -0.0129(19)
F35 0.203(6) 0.037(3) 0.134(4) -0.007(3) 0.115(4) 0.000(3)
F36 0.179(5) 0.060(3) 0.070(3) 0.006(2) -0.042(3) -0.062(3)
O4 0.0295(18) 0.035(2) 0.0391(19) 0.0042(16) 0.0122(15) -0.0014(16)
O5 0.0265(17) 0.028(2) 0.059(2) 0.0105(18) 0.0119(16) 0.0006(16)
O6 0.0227(17) 0.051(3) 0.0365(18) 0.0043(18) 0.0019(14) -0.0057(17)
O7 0.0435(19) 0.029(2) 0.0233(16) 0.0060(15) 0.0067(15) -0.0018(16)
C41 0.046(3) 0.044(4) 0.035(3) 0.004(3) 0.021(2) 0.003(3)
C42 0.066(4) 0.054(5) 0.039(3) -0.004(3) 0.021(3) -0.018(4)
C43 0.030(3) 0.127(8) 0.065(4) 0.043(5) 0.027(2) 0.030(4)
C44 0.068(3) 0.049(5) 0.083(5) 0.000(4) 0.045(4) 0.009(4)
C45 0.032(3) 0.021(3) 0.068(4) 0.011(3) 0.017(3) 0.002(2)
C46 0.043(3) 0.028(3) 0.057(4) -0.007(3) 0.017(3) -0.009(3)
C47 0.035(3) 0.047(4) 0.078(4) 0.025(4) 0.013(3) -0.005(3)
C48 0.056(4) 0.036(4) 0.121(7) 0.001(4) 0.039(5) 0.012(3)
C49 0.026(3) 0.068(5) 0.033(3) 0.007(3) 0.003(2) -0.013(3)
C50 0.051(4) 0.076(5) 0.038(3) 0.016(3) -0.009(3) -0.014(4)
C51 0.036(3) 0.091(6) 0.050(4) 0.012(4) 0.004(3) -0.022(4)
C52 0.038(4) 0.103(7) 0.073(3) -0.007(5) 0.002(3) 0.020(4)
C53 0.046(3) 0.023(3) 0.019(2) 0.001(2) 0.004(2) -0.005(2)
C54 0.0668(18) 0.107(2) 0.0485(16) 0.0127(17) -0.0067(15) -0.0052(18)
C55 0.052(3) 0.041(4) 0.037(3) -0.002(3) 0.015(3) -0.010(3)
C56 0.095(5) 0.028(4) 0.032(3) 0.000(3) 0.011(3) -0.013(3)
C57 0.086(8) 0.098(8) 0.101(8) 0.006(6) 0.023(6) -0.002(6)
C58 0.085(8) 0.093(8) 0.101(8) 0.005(6) 0.025(6) 0.008(6)
C59 0.088(8) 0.095(8) 0.101(8) 0.007(6) 0.023(6) 0.008(6)
C60 0.094(8) 0.094(8) 0.090(8) 0.004(6) 0.022(6) 0.003(6)
C61 0.103(8) 0.105(8) 0.098(8) 0.006(6) 0.022(6) -0.007(6)
C62 0.100(8) 0.101(8) 0.096(8) 0.019(6) 0.029(6) -0.011(6)
C57S 0.062(8) 0.059(9) 0.051(8) 0.002(6) 0.014(6) -0.002(7)
C58S 0.060(8) 0.063(9) 0.046(8) 0.007(7) 0.009(6) -0.005(7)
C59S 0.057(8) 0.057(9) 0.042(8) 0.004(6) 0.015(6) -0.006(6)
C60S 0.056(8) 0.055(9) 0.047(8) 0.001(6) 0.012(6) -0.005(6)
C61S 0.050(8) 0.051(8) 0.037(8) -0.006(6) 0.013(6) 0.003(6)
C62S 0.062(8) 0.055(9) 0.044(8) 0.002(6) 0.017(6) -0.003(7)

loop_
_atom_type_symbol
_atom_type_description
_atom_type_scat_dispersion_real
_atom_type_scat_dispersion_imag
_atom_type_scat_source
C C 0.0033 0.0016 'International Tables Vol C Tables 4.2.6.8 and 6.1.1.4'
H H 0.0000 0.0000 'International Tables Vol C Tables 4.2.6.8 and 6.1.1.4'
Al Al 0.0645 0.0514 'International Tables Vol C Tables 4.2.6.8 and 6.1.1.4'
F F 0.0171 0.0103 'International Tables Vol C Tables 4.2.6.8 and 6.1.1.4'
N N 0.0061 0.0033 'International Tables Vol C Tables 4.2.6.8 and 6.1.1.4'
O O 0.0106 0.0060 'International Tables Vol C Tables 4.2.6.8 and 6.1.1.4'
Sn Sn -0.6537 1.4246 'International Tables Vol C Tables 4.2.6.8 and 6.1.1.4'
W W -0.8490 6.8722 'International Tables Vol C Tables 4.2.6.8 and 6.1.1.4'

loop_
_geom_angle_atom_site_label_1
_geom_angle_atom_site_label_2
_geom_angle_atom_site_label_3
_geom_angle
C4 W Sn 74.98(13)
C4 W C5 79.0(2)
C4 W C6 108.0(2)
C4 W C31 123.73(19)
C4 W C32 97.46(18)
C4 W C33 103.58(18)
C4 W C34 136.59(18)
C4 W C35 156.38(19)
C5 W Sn 132.18(15)
C5 W C31 146.15(19)
C5 W C32 127.5(2)
C5 W C33 93.9(2)
C5 W C34 87.6(2)
C5 W C35 115.6(2)
C6 W Sn 70.16(16)
C6 W C5 81.0(2)
C6 W C31 110.1(2)
C6 W C32 145.5(2)
C6 W C33 146.2(2)
C6 W C34 110.4(2)
C6 W C35 93.1(2)
C31 W Sn 80.91(12)
C32 W Sn 95.48(12)
C32 W C31 35.44(16)
C32 W C34 59.25(18)
C32 W C35 58.98(17)
C33 W Sn 130.83(14)
C33 W C31 58.71(17)
C33 W C32 35.36(18)
C33 W C34 35.90(18)
C33 W C35 59.00(17)
C34 W Sn 137.59(13)
C34 W C31 58.55(18)
C34 W C35 35.14(18)
C35 W Sn 103.54(13)
C35 W C31 35.06(18)
C1 Sn W 110.69(10)
C1 N1 C2 110.6(4)
C1 N1 C7 124.4(3)
C2 N1 C7 124.6(4)
C1 N2 C3 110.3(4)
C1 N2 C19 122.9(4)
C3 N2 C19 126.4(4)
N1 C1 Sn 129.3(3)
N1 C1 N2 105.6(3)
N2 C1 Sn 122.6(3)
N1 C2 H2 126.7
C3 C2 N1 106.7(4)
C3 C2 H2 126.7
N2 C3 H3 126.6
C2 C3 N2 106.8(4)
C2 C3 H3 126.6
O1 C4 W 173.8(4)
O2 C5 W 177.7(5)
O3 C6 W 175.2(5)
C8 C7 N1 117.7(4)
C12 C7 N1 119.2(4)
C12 C7 C8 123.0(4)
C7 C8 C13 122.2(4)
C9 C8 C7 116.5(4)
C9 C8 C13 121.0(4)
C8 C9 H9 119.0
C10 C9 C8 122.1(4)
C10 C9 H9 119.0
C9 C10 H10 120.1
C11 C10 C9 119.9(5)
C11 C10 H10 120.1
C10 C11 H11 119.2
C10 C11 C12 121.6(4)
C12 C11 H11 119.2
C7 C12 C16 122.6(4)
C11 C12 C7 116.9(4)
C11 C12 C16 120.3(4)
C8 C13 H13 107.6
C8 C13 C15 109.9(4)
C14 C13 C8 113.6(4)
C14 C13 H13 107.6
C14 C13 C15 110.3(4)
C15 C13 H13 107.6
C13 C14 H14A 109.5
C13 C14 H14B 109.5
C13 C14 H14C 109.5
H14A C14 H14B 109.5
H14A C14 H14C 109.5
H14B C14 H14C 109.5
C13 C15 H15A 109.5
C13 C15 H15B 109.5
C13 C15 H15C 109.5
H15A C15 H15B 109.5
H15A C15 H15C 109.5
H15B C15 H15C 109.5
C12 C16 H16 108.5
C12 C16 C17 109.1(4)
C12 C16 C18 112.8(4)
C17 C16 H16 108.5
C18 C16 H16 108.5
C18 C16 C17 109.5(4)
C16 C17 H17A 109.5
C16 C17 H17B 109.5
C16 C17 H17C 109.5
H17A C17 H17B 109.5
H17A C17 H17C 109.5
H17B C17 H17C 109.5
C16 C18 H18A 109.5
C16 C18 H18B 109.5
C16 C18 H18C 109.5
H18A C18 H18B 109.5
H18A C18 H18C 109.5
H18B C18 H18C 109.5
C20 C19 N2 118.9(4)
C20 C19 C24 123.6(4)
C24 C19 N2 117.5(4)
C19 C20 C21 116.9(4)
C19 C20 C25 122.1(4)
C21 C20 C25 120.9(4)
C20 C21 H21 119.7
C22 C21 C20 120.6(5)
C22 C21 H21 119.7
C21 C22 H22 119.6
C23 C22 C21 120.7(5)
C23 C22 H22 119.6
C22 C23 H23 119.1
C22 C23 C24 121.8(4)
C24 C23 H23 119.1
C19 C24 C28 122.3(4)
C23 C24 C19 116.3(5)
C23 C24 C28 121.2(4)
C20 C25 H25 108.0
C20 C25 C26 110.3(4)
C20 C25 C27 111.4(4)
C26 C25 H25 108.0
C26 C25 C27 111.1(4)
C27 C25 H25 108.0
C25 C26 H26A 109.5
C25 C26 H26B 109.5
C25 C26 H26C 109.5
H26A C26 H26B 109.5
H26A C26 H26C 109.5
H26B C26 H26C 109.5
C25 C27 H27A 109.5
C25 C27 H27B 109.5
C25 C27 H27C 109.5
H27A C27 H27B 109.5
H27A C27 H27C 109.5
H27B C27 H27C 109.5
C24 C28 H28 107.8
C24 C28 C29 112.6(5)
C24 C28 C30 109.9(5)
C29 C28 H28 107.8
C30 C28 H28 107.8
C30 C28 C29 110.8(5)
C28 C29 H29A 109.5
C28 C29 H29B 109.5
C28 C29 H29C 109.5
H29A C29 H29B 109.5
H29A C29 H29C 109.5
H29B C29 H29C 109.5
C28 C30 H30A 109.5
C28 C30 H30B 109.5
C28 C30 H30C 109.5
H30A C30 H30B 109.5
H30A C30 H30C 109.5
H30B C30 H30C 109.5
C32 C31 W 70.9(3)
C32 C31 C36 125.7(5)
C35 C31 W 72.4(3)
C35 C31 C32 108.1(4)
C35 C31 C36 125.3(5)
C36 C31 W 130.9(3)
C31 C32 W 73.6(3)
C31 C32 C37 124.6(5)
C33 C32 W 72.1(3)
C33 C32 C31 107.9(4)
C33 C32 C37 127.0(5)
C37 C32 W 126.1(3)
C32 C33 W 72.6(3)
C32 C33 C34 108.0(4)
C32 C33 C38 126.2(5)
C34 C33 W 72.3(3)
C34 C33 C38 125.5(5)
C38 C33 W 125.7(4)
C33 C34 W 71.8(3)
C33 C34 C39 126.6(5)
C35 C34 W 73.7(3)
C35 C34 C33 108.1(5)
C35 C34 C39 124.9(5)
C39 C34 W 126.5(4)
C31 C35 W 72.6(3)
C31 C35 C40 125.0(5)
C34 C35 W 71.2(3)
C34 C35 C31 107.9(4)
C34 C35 C40 126.8(5)
C40 C35 W 126.8(4)
C31 C36 H36A 109.5
C31 C36 H36B 109.5
C31 C36 H36C 109.5
H36A C36 H36B 109.5
H36A C36 H36C 109.5
H36B C36 H36C 109.5
C32 C37 H37A 109.5
C32 C37 H37B 109.5
C32 C37 H37C 109.5
H37A C37 H37B 109.5
H37A C37 H37C 109.5
H37B C37 H37C 109.5
C33 C38 H38A 109.5
C33 C38 H38B 109.5
C33 C38 H38C 109.5
H38A C38 H38B 109.5
H38A C38 H38C 109.5
H38B C38 H38C 109.5
C34 C39 H39A 109.5
C34 C39 H39B 109.5
C34 C39 H39C 109.5
H39A C39 H39B 109.5
H39A C39 H39C 109.5
H39B C39 H39C 109.5
C35 C40 H40A 109.5
C35 C40 H40B 109.5
C35 C40 H40C 109.5
H40A C40 H40B 109.5
H40A C40 H40C 109.5
H40B C40 H40C 109.5
O4 Al O5 109.35(19)
O6 Al O4 112.32(18)
O6 Al O5 107.51(19)
O7 Al O4 107.16(18)
O7 Al O5 111.80(19)
O7 Al O6 108.76(18)
C41 O4 Al 150.6(4)
C45 O5 Al 146.4(3)
C49 O6 Al 148.1(4)
C53 O7 Al 152.5(3)
O4 C41 C42 107.7(5)
O4 C41 C43 107.7(5)
O4 C41 C44 111.5(5)
C42 C41 C43 108.9(5)
C44 C41 C42 108.6(5)
C44 C41 C43 112.3(6)
F1 C42 F2 104.2(9)
F1 C42 F3 114.8(10)
F1 C42 C41 108.1(8)
F1S C42 F3S 94.9(15)
F1S C42 C41 118.8(11)
F2 C42 C41 109.8(5)
F2S C42 F1S 117.0(16)
F2S C42 F3S 105.2(10)
F2S C42 C41 107.6(8)
F3 C42 F2 106.0(7)
F3 C42 C41 113.5(6)
F3S C42 C41 111.9(7)
F4 C43 F5 108.2(9)
F4 C43 F6 111.3(6)
F4 C43 C41 111.7(5)
F5 C43 F6 107.8(5)
F5 C43 C41 110.1(5)
F6 C43 C41 107.7(7)
F7 C44 C41 104.2(6)
F7S C44 F8S 108.3(14)
F7S C44 F9S 86.4(9)
F7S C44 C41 119.8(7)
F8 C44 F7 104.3(9)
F8 C44 C41 109.0(8)
F8S C44 F9S 91.6(15)
F8S C44 C41 128.3(14)
F9 C44 F7 109.5(7)
F9 C44 F8 115.5(11)
F9 C44 C41 113.3(7)
C41 C44 F9S 108.4(7)
O5 C45 C46 111.3(4)
O5 C45 C47 109.0(5)
O5 C45 C48 108.1(5)
C46 C45 C47 109.9(4)
C46 C45 C48 109.0(5)
C47 C45 C48 109.6(5)
F13 C46 C45 111.3(5)
F14 C46 F13 106.6(5)
F14 C46 C45 113.4(5)
F15 C46 F13 106.4(5)
F15 C46 F14 107.3(4)
F15 C46 C45 111.4(5)
F16 C47 F18 105.6(5)
F16 C47 C45 112.9(6)
F17 C47 F16 109.0(5)
F17 C47 F18 106.7(6)
F17 C47 C45 112.2(5)
F18 C47 C45 110.0(5)
F10 C48 F12 107.7(7)
F10 C48 C45 110.6(6)
F11 C48 F10 107.2(6)
F11 C48 F12 107.8(6)
F11 C48 C45 111.6(7)
F12 C48 C45 111.7(6)
O6 C49 C50 110.5(4)
O6 C49 C51 106.5(5)
O6 C49 C52 111.1(5)
C51 C49 C50 109.2(5)
C52 C49 C50 110.2(6)
C52 C49 C51 109.3(6)
F22 C50 F23 107.7(5)
F22 C50 F24 108.2(6)
F22 C50 C49 112.5(6)
F23 C50 F24 106.6(6)
F23 C50 C49 111.1(6)
F24 C50 C49 110.5(5)
F19 C51 F21 107.2(5)
F19 C51 C49 111.6(6)
F20 C51 F19 106.2(6)
F20 C51 F21 107.1(6)
F20 C51 C49 112.2(5)
F21 C51 C49 112.2(6)
F25 C52 F26 107.3(6)
F25 C52 F27 106.3(7)
F25 C52 C49 111.6(6)
F26 C52 F27 106.0(7)
F26 C52 C49 113.9(7)
F27 C52 C49 111.1(6)
O7 C53 C54 107.9(5)
O7 C53 C55 112.3(4)
O7 C53 C56 109.8(4)
C54 C53 C56 108.4(6)
C55 C53 C54 109.6(5)
C55 C53 C56 108.8(5)
F31 C54 F32 102.8(6)
F31 C54 F33 111.7(7)
F31 C54 C53 115.0(7)
F32 C54 C53 109.9(7)
F33 C54 F32 101.4(7)
F33 C54 C53 114.4(6)
F28 C55 F29 109.3(9)
F28 C55 F30 108.6(6)
F28 C55 C53 112.4(5)
F28S C55 C53 106.1(11)
F29 C55 F30 106.6(6)
F29 C55 C53 112.2(8)
F29S C55 F28S 101.2(16)
F29S C55 F30S 109.4(16)
F29S C55 C53 122.6(17)
F30 C55 C53 107.5(5)
F30S C55 F28S 96.2(12)
F30S C55 C53 116.4(7)
F34 C56 F35 102.7(5)
F34 C56 C53 114.2(5)
F35 C56 C53 108.9(6)
F36 C56 F34 113.1(6)
F36 C56 F35 103.3(6)
F36 C56 C53 113.3(5)
C58 C57 H57 120.0
C58 C57 C62 120.0
C62 C57 H57 120.0
C57 C58 H58 120.0
C59 C58 C57 120.0
C59 C58 H58 120.0
C58 C59 H59 120.0
C60 C59 C58 120.0
C60 C59 H59 120.0
C59 C60 H60 120.0
C59 C60 C61 120.0
C61 C60 H60 120.0
C60 C61 H61 120.0
C62 C61 C60 120.0
C62 C61 H61 120.0
C57 C62 H62 120.0
C61 C62 C57 120.0
C61 C62 H62 120.0
C58S C57S H57S 120.0
C58S C57S C62S 120.0
C62S C57S H57S 120.0
C57S C58S H58S 120.0
C57S C58S C59S 120.0
C59S C58S H58S 120.0
C58S C59S H59S 120.0
C60S C59S C58S 120.0
C60S C59S H59S 120.0
C59S C60S H60S 120.0
C59S C60S C61S 120.0
C61S C60S H60S 120.0
C60S C61S H61S 120.0
C62S C61S C60S 120.0
C62S C61S H61S 120.0
C57S C62S H62S 120.0
C61S C62S C57S 120.0
C61S C62S H62S 120.0

loop_
_geom_bond_atom_site_label_1
_geom_bond_atom_site_label_2
_geom_bond_distance
W Sn 2.8029(4)
W C4 1.977(5)
W C5 1.988(6)
W C6 1.984(5)
W C31 2.374(5)
W C32 2.338(5)
W C33 2.331(5)
W C34 2.339(5)
W C35 2.371(5)
Sn C1 2.287(4)
O1 C4 1.161(6)
O2 C5 1.144(6)
O3 C6 1.148(6)
N1 C1 1.348(5)
N1 C2 1.388(6)
N1 C7 1.448(6)
N2 C1 1.354(6)
N2 C3 1.389(6)
N2 C19 1.443(6)
C2 H2 0.9500
C2 C3 1.351(7)
C3 H3 0.9500
C7 C8 1.408(6)
C7 C12 1.403(6)
C8 C9 1.392(7)
C8 C13 1.527(6)
C9 H9 0.9500
C9 C10 1.379(7)
C10 H10 0.9500
C10 C11 1.376(7)
C11 H11 0.9500
C11 C12 1.395(6)
C12 C16 1.517(6)
C13 H13 1.0000
C13 C14 1.527(6)
C13 C15 1.534(7)
C14 H14A 0.9800
C14 H14B 0.9800
C14 H14C 0.9800
C15 H15A 0.9800
C15 H15B 0.9800
C15 H15C 0.9800
C16 H16 1.0000
C16 C17 1.529(6)
C16 C18 1.520(7)
C17 H17A 0.9800
C17 H17B 0.9800
C17 H17C 0.9800
C18 H18A 0.9800
C18 H18B 0.9800
C18 H18C 0.9800
C19 C20 1.393(7)
C19 C24 1.411(6)
C20 C21 1.396(6)
C20 C25 1.526(6)
C21 H21 0.9500
C21 C22 1.386(7)
C22 H22 0.9500
C22 C23 1.369(8)
C23 H23 0.9500
C23 C24 1.384(7)
C24 C28 1.523(7)
C25 H25 1.0000
C25 C26 1.528(7)
C25 C27 1.529(7)
C26 H26A 0.9800
C26 H26B 0.9800
C26 H26C 0.9800
C27 H27A 0.9800
C27 H27B 0.9800
C27 H27C 0.9800
C28 H28 1.0000
C28 C29 1.531(8)
C28 C30 1.530(8)
C29 H29A 0.9800
C29 H29B 0.9800
C29 H29C 0.9800
C30 H30A 0.9800
C30 H30B 0.9800
C30 H30C 0.9800
C31 C32 1.434(7)
C31 C35 1.429(7)
C31 C36 1.505(7)
C32 C33 1.418(7)
C32 C37 1.503(7)
C33 C34 1.439(7)
C33 C38 1.499(7)
C34 C35 1.422(7)
C34 C39 1.501(8)
C35 C40 1.490(7)
C36 H36A 0.9800
C36 H36B 0.9800
C36 H36C 0.9800
C37 H37A 0.9800
C37 H37B 0.9800
C37 H37C 0.9800
C38 H38A 0.9800
C38 H38B 0.9800
C38 H38C 0.9800
C39 H39A 0.9800
C39 H39B 0.9800
C39 H39C 0.9800
C40 H40A 0.9800
C40 H40B 0.9800
C40 H40C 0.9800
Al O4 1.722(4)
Al O5 1.730(4)
Al O6 1.718(3)
Al O7 1.715(3)
F1 C42 1.284(14)
F1S C42 1.28(2)
F2 C42 1.391(10)
F2S C42 1.268(14)
F3 C42 1.315(10)
F3S C42 1.448(19)
F4 C43 1.251(7)
F5 C43 1.330(10)
F6 C43 1.360(9)
F7 C44 1.429(9)
F7S C44 1.372(13)
F8 C44 1.315(19)
F8S C44 1.38(4)
F9 C44 1.188(9)
F9S C44 1.612(17)
F10 C48 1.335(9)
F11 C48 1.304(9)
F12 C48 1.336(9)
F13 C46 1.347(6)
F14 C46 1.337(6)
F15 C46 1.317(7)
F16 C47 1.341(8)
F17 C47 1.302(7)
F18 C47 1.360(8)
F19 C51 1.340(7)
F20 C51 1.318(9)
F21 C51 1.348(7)
F22 C50 1.312(7)
F23 C50 1.328(9)
F24 C50 1.329(7)
F25 C52 1.324(8)
F26 C52 1.333(7)
F27 C52 1.354(10)
F28 C55 1.299(9)
F28S C55 1.46(2)
F29 C55 1.345(16)
F29S C55 1.27(4)
F30 C55 1.347(7)
F30S C55 1.391(16)
F31 C54 1.302(8)
F32 C54 1.345(10)
F33 C54 1.306(9)
F34 C56 1.314(7)
F35 C56 1.376(9)
F36 C56 1.246(7)
O4 C41 1.339(6)
O5 C45 1.366(7)
O6 C49 1.354(6)
O7 C53 1.351(5)
C41 C42 1.555(8)
C41 C43 1.601(9)
C41 C44 1.539(10)
C45 C46 1.528(8)
C45 C47 1.547(8)
C45 C48 1.568(9)
C49 C50 1.556(8)
C49 C51 1.540(9)
C49 C52 1.522(10)
C53 C54 1.539(8)
C53 C55 1.534(8)
C53 C56 1.540(8)
C57 H57 0.9500
C57 C58 1.3900
C57 C62 1.3900
C58 H58 0.9500
C58 C59 1.3900
C59 H59 0.9500
C59 C60 1.3900
C60 H60 0.9500
C60 C61 1.3900
C61 H61 0.9500
C61 C62 1.3900
C62 H62 0.9500
C57S H57S 0.9500
C57S C58S 1.3900
C57S C62S 1.3900
C58S H58S 0.9500
C58S C59S 1.3900
C59S H59S 0.9500
C59S C60S 1.3900
C60S H60S 0.9500
C60S C61S 1.3900
C61S H61S 0.9500
C61S C62S 1.3900
C62S H62S 0.9500

loop_
_geom_torsion_atom_site_label_1
_geom_torsion_atom_site_label_2
_geom_torsion_atom_site_label_3
_geom_torsion_atom_site_label_4
_geom_torsion
W C31 C32 C33 -64.4(3)
W C31 C32 C37 122.9(5)
W C31 C35 C34 62.8(3)
W C31 C35 C40 -123.1(5)
W C32 C33 C34 -64.1(3)
W C32 C33 C38 121.9(5)
W C33 C34 C35 -65.3(3)
W C33 C34 C39 122.3(6)
W C34 C35 C31 -63.7(3)
W C34 C35 C40 122.3(6)
N1 C2 C3 N2 0.4(5)
N1 C7 C8 C9 -178.6(4)
N1 C7 C8 C13 -5.2(6)
N1 C7 C12 C11 178.1(4)
N1 C7 C12 C16 2.4(6)
N2 C19 C20 C21 179.3(4)
N2 C19 C20 C25 -4.7(6)
N2 C19 C24 C23 -178.7(4)
N2 C19 C24 C28 6.3(7)
C1 N1 C2 C3 0.2(5)
C1 N1 C7 C8 -72.3(5)
C1 N1 C7 C12 111.3(5)
C1 N2 C3 C2 -0.8(5)
C1 N2 C19 C20 -97.2(5)
C1 N2 C19 C24 82.4(5)
C2 N1 C1 Sn -162.6(3)
C2 N1 C1 N2 -0.7(5)
C2 N1 C7 C8 100.1(5)
C2 N1 C7 C12 -76.4(5)
C3 N2 C1 Sn 164.4(3)
C3 N2 C1 N1 0.9(5)
C3 N2 C19 C20 90.2(6)
C3 N2 C19 C24 -90.1(5)
C7 N1 C1 Sn 10.7(6)
C7 N1 C1 N2 172.6(4)
C7 N1 C2 C3 -173.1(4)
C7 C8 C9 C10 1.4(7)
C7 C8 C13 C14 145.4(5)
C7 C8 C13 C15 -90.5(6)
C7 C12 C16 C17 101.4(5)
C7 C12 C16 C18 -136.7(4)
C8 C7 C12 C11 1.9(6)
C8 C7 C12 C16 -173.8(4)
C8 C9 C10 C11 -0.1(8)
C9 C8 C13 C14 -41.6(6)
C9 C8 C13 C15 82.6(6)
C9 C10 C11 C12 -0.4(7)
C10 C11 C12 C7 -0.5(7)
C10 C11 C12 C16 175.3(4)
C11 C12 C16 C17 -74.1(5)
C11 C12 C16 C18 47.8(6)
C12 C7 C8 C9 -2.3(7)
C12 C7 C8 C13 171.0(4)
C13 C8 C9 C10 -172.0(4)
C19 N2 C1 Sn -9.3(6)
C19 N2 C1 N1 -172.7(4)
C19 N2 C3 C2 172.5(4)
C19 C20 C21 C22 -0.4(7)
C19 C20 C25 C26 -98.9(5)
C19 C20 C25 C27 137.3(5)
C19 C24 C28 C29 -137.6(5)
C19 C24 C28 C30 98.3(6)
C20 C19 C24 C23 1.0(7)
C20 C19 C24 C28 -174.1(5)
C20 C21 C22 C23 0.4(8)
C21 C20 C25 C26 77.0(6)
C21 C20 C25 C27 -46.8(6)
C21 C22 C23 C24 0.3(8)
C22 C23 C24 C19 -0.9(7)
C22 C23 C24 C28 174.2(5)
C23 C24 C28 C29 47.6(7)
C23 C24 C28 C30 -76.5(6)
C24 C19 C20 C21 -0.3(7)
C24 C19 C20 C25 175.7(4)
C25 C20 C21 C22 -176.4(4)
C31 C32 C33 W 65.4(3)
C31 C32 C33 C34 1.3(5)
C31 C32 C33 C38 -172.7(5)
C32 C31 C35 W -62.3(3)
C32 C31 C35 C34 0.5(5)
C32 C31 C35 C40 174.6(5)
C32 C33 C34 W 64.3(3)
C32 C33 C34 C35 -1.0(6)
C32 C33 C34 C39 -173.4(5)
C33 C34 C35 W 64.0(3)
C33 C34 C35 C31 0.3(6)
C33 C34 C35 C40 -173.7(5)
C35 C31 C32 W 63.2(3)
C35 C31 C32 C33 -1.1(5)
C35 C31 C32 C37 -173.9(5)
C36 C31 C32 W -127.2(5)
C36 C31 C32 C33 168.4(5)
C36 C31 C32 C37 -4.3(8)
C36 C31 C35 W 128.1(5)
C36 C31 C35 C34 -169.1(5)
C36 C31 C35 C40 5.0(8)
C37 C32 C33 W -122.0(5)
C37 C32 C33 C34 173.8(5)
C37 C32 C33 C38 -0.2(8)
C38 C33 C34 W -121.7(5)
C38 C33 C34 C35 173.1(5)
C38 C33 C34 C39 0.7(9)
C39 C34 C35 W -123.4(5)
C39 C34 C35 C31 172.8(5)
C39 C34 C35 C40 -1.1(9)
Al O4 C41 C42 146.7(6)
Al O4 C41 C43 -96.0(8)
Al O4 C41 C44 27.6(9)
Al O5 C45 C46 -42.8(9)
Al O5 C45 C47 78.5(7)
Al O5 C45 C48 -162.5(5)
Al O6 C49 C50 48.7(10)
Al O6 C49 C51 167.2(6)
Al O6 C49 C52 -73.9(8)
Al O7 C53 C54 -149.2(7)
Al O7 C53 C55 -28.4(9)
Al O7 C53 C56 92.8(8)
O4 Al O5 C45 -43.0(7)
O4 Al O6 C49 -80.6(7)
O4 Al O7 C53 -163.2(7)
O4 C41 C42 F1 -72.5(11)
O4 C41 C42 F1S -47.8(19)
O4 C41 C42 F2 40.6(8)
O4 C41 C42 F2S 88.0(14)
O4 C41 C42 F3 159.0(8)
O4 C41 C42 F3S -156.9(10)
O4 C41 C43 F4 51.8(9)
O4 C41 C43 F5 -68.4(6)
O4 C41 C43 F6 174.3(5)
O4 C41 C44 F7 -83.2(6)
O4 C41 C44 F7S -23.2(12)
O4 C41 C44 F8 165.8(10)
O4 C41 C44 F8S -179.1(16)
O4 C41 C44 F9 35.7(9)
O4 C41 C44 F9S 73.3(8)
O5 Al O4 C41 162.0(7)
O5 Al O6 C49 39.7(7)
O5 Al O7 C53 77.0(7)
O5 C45 C46 F13 -76.2(6)
O5 C45 C46 F14 163.6(5)
O5 C45 C46 F15 42.3(6)
O5 C45 C47 F16 168.3(4)
O5 C45 C47 F17 44.5(7)
O5 C45 C47 F18 -74.1(6)
O5 C45 C48 F10 47.0(8)
O5 C45 C48 F11 -72.3(7)
O5 C45 C48 F12 167.0(6)
O6 Al O4 C41 -78.7(7)
O6 Al O5 C45 -165.2(6)
O6 Al O7 C53 -41.5(8)
O6 C49 C50 F22 -165.9(6)
O6 C49 C50 F23 73.2(7)
O6 C49 C50 F24 -44.9(8)
O6 C49 C51 F19 74.0(7)
O6 C49 C51 F20 -45.1(6)
O6 C49 C51 F21 -165.7(5)
O6 C49 C52 F25 -39.1(8)
O6 C49 C52 F26 -160.9(6)
O6 C49 C52 F27 79.4(7)
O7 Al O4 C41 40.7(7)
O7 Al O5 C45 75.5(7)
O7 Al O6 C49 161.0(7)
O7 C53 C54 F31 -170.7(7)
O7 C53 C54 F32 73.9(7)
O7 C53 C54 F33 -39.4(9)
O7 C53 C55 F28 -41.1(8)
O7 C53 C55 F28S -73.4(12)
O7 C53 C55 F29 -164.8(7)
O7 C53 C55 F29S 171.4(18)
O7 C53 C55 F30 78.4(7)
O7 C53 C55 F30S 32.1(14)
O7 C53 C56 F34 -174.6(5)
O7 C53 C56 F35 71.2(6)
O7 C53 C56 F36 -43.1(8)
C42 C41 C43 F4 168.3(8)
C42 C41 C43 F5 48.1(8)
C42 C41 C43 F6 -69.1(7)
C42 C41 C44 F7 158.3(5)
C42 C41 C44 F7S -141.8(10)
C42 C41 C44 F8 47.3(11)
C42 C41 C44 F8S 62.4(17)
C42 C41 C44 F9 -82.8(8)
C42 C41 C44 F9S -45.2(8)
C43 C41 C42 F1 171.0(10)
C43 C41 C42 F1S -164.3(19)
C43 C41 C42 F2 -75.9(8)
C43 C41 C42 F2S -28.5(14)
C43 C41 C42 F3 42.5(10)
C43 C41 C42 F3S 86.6(11)
C43 C41 C44 F7 37.7(7)
C43 C41 C44 F7S 97.7(11)
C43 C41 C44 F8 -73.2(11)
C43 C41 C44 F8S -58.2(17)
C43 C41 C44 F9 156.7(7)
C43 C41 C44 F9S -165.7(7)
C44 C41 C42 F1 48.5(11)
C44 C41 C42 F1S 73.1(19)
C44 C41 C42 F2 161.5(7)
C44 C41 C42 F2S -151.1(13)
C44 C41 C42 F3 -80.1(9)
C44 C41 C42 F3S -35.9(11)
C44 C41 C43 F4 -71.3(9)
C44 C41 C43 F5 168.4(6)
C44 C41 C43 F6 51.2(7)
C46 C45 C47 F16 -69.5(6)
C46 C45 C47 F17 166.7(6)
C46 C45 C47 F18 48.1(7)
C46 C45 C48 F10 -74.1(7)
C46 C45 C48 F11 166.6(5)
C46 C45 C48 F12 45.9(8)
C47 C45 C46 F13 163.0(5)
C47 C45 C46 F14 42.8(7)
C47 C45 C46 F15 -78.5(6)
C47 C45 C48 F10 165.6(6)
C47 C45 C48 F11 46.3(7)
C47 C45 C48 F12 -74.4(8)
C48 C45 C46 F13 42.9(6)
C48 C45 C46 F14 -77.3(6)
C48 C45 C46 F15 161.5(5)
C48 C45 C47 F16 50.2(7)
C48 C45 C47 F17 -73.5(7)
C48 C45 C47 F18 167.9(5)
C50 C49 C51 F19 -166.7(5)
C50 C49 C51 F20 74.3(6)
C50 C49 C51 F21 -46.4(8)
C50 C49 C52 F25 -161.9(6)
C50 C49 C52 F26 76.3(8)
C50 C49 C52 F27 -43.4(7)
C51 C49 C50 F22 77.3(8)
C51 C49 C50 F23 -43.6(7)
C51 C49 C50 F24 -161.7(6)
C51 C49 C52 F25 78.1(7)
C51 C49 C52 F26 -43.7(9)
C51 C49 C52 F27 -163.3(5)
C52 C49 C50 F22 -42.8(8)
C52 C49 C50 F23 -163.6(5)
C52 C49 C50 F24 78.2(7)
C52 C49 C51 F19 -46.1(7)
C52 C49 C51 F20 -165.2(5)
C52 C49 C51 F21 74.2(7)
C54 C53 C55 F28 78.8(8)
C54 C53 C55 F28S 46.5(12)
C54 C53 C55 F29 -44.9(9)
C54 C53 C55 F29S -68.7(19)
C54 C53 C55 F30 -161.7(7)
C54 C53 C55 F30S 152.0(13)
C54 C53 C56 F34 67.8(7)
C54 C53 C56 F35 -46.4(6)
C54 C53 C56 F36 -160.8(7)
C55 C53 C54 F31 66.8(9)
C55 C53 C54 F32 -48.6(7)
C55 C53 C54 F33 -162.0(7)
C55 C53 C56 F34 -51.4(7)
C55 C53 C56 F35 -165.6(5)
C55 C53 C56 F36 80.1(7)
C56 C53 C54 F31 -51.8(9)
C56 C53 C54 F32 -167.2(6)
C56 C53 C54 F33 79.4(8)
C56 C53 C55 F28 -162.8(7)
C56 C53 C55 F28S 164.8(11)
C56 C53 C55 F29 73.5(8)
C56 C53 C55 F29S 49.7(19)
C56 C53 C55 F30 -43.3(7)
C56 C53 C55 F30S -89.6(13)
C57 C58 C59 C60 0.0
C58 C57 C62 C61 0.0
C58 C59 C60 C61 0.0
C59 C60 C61 C62 0.0
C60 C61 C62 C57 0.0
C62 C57 C58 C59 0.0
C57S C58S C59S C60S 0.0
C58S C57S C62S C61S 0.0
C58S C59S C60S C61S 0.0
C59S C60S C61S C62S 0.0
C60S C61S C62S C57S 0.0
C62S C57S C58S C59S 0.0
